data_2235689
loop_
_publ_author_name
'Bernardino, Alice M. R.'
'Pinheiro, Luiz C. S.'
'Tiekink, Edward R. T.'
'Wardell, James L.'
'Wardell, Solange M. S. V.'

_publ_section_title
;
 <i>N</i>-(4-Chlorophenyl)-5-(4,5-dihydro-1<i>H</i>-imidazol-2-yl)thieno[2,3-<i>b</i>]pyridin-4-amine
;
_journal_coeditor_code XU5563
_journal_issue 7
_journal_name_full 'Acta Crystallographica Section E'
_journal_page_first o2135
_journal_page_last o2136
_journal_paper_doi 10.1107/S160053681202658X
_journal_volume 68
_journal_year 2012
_chemical_formula_iupac 'C16 H13 Cl N4 S'
_chemical_formula_moiety 'C16 H13 Cl N4 S'
_chemical_formula_sum 'C16 H13 Cl N4 S'
_chemical_formula_weight 328.81
_chemical_name_systematic
;
<i>N</i>-(4-Chlorophenyl)-5-(4,5-dihydro-1<i>H</i>-imidazol-
2-yl)thieno[2,3-<i>b</i>]pyridin-4-amine
;
_space_group_IT_number 14
_symmetry_cell_setting monoclinic
_symmetry_space_group_name_Hall '-P 2ybc'
_symmetry_space_group_name_H-M 'P 1 21/c 1'
_atom_sites_solution_hydrogens geom
_atom_sites_solution_primary direct
_atom_sites_solution_secondary difmap
_audit_creation_method SHELXL-97
_cell_angle_alpha 90.00
_cell_angle_beta 102.700(4)
_cell_angle_gamma 90.00
_cell_formula_units_Z 4
_cell_length_a 17.784(3)
_cell_length_b 6.2264(4)
_cell_length_c 13.6226(18)
_cell_measurement_reflns_used 5430
_cell_measurement_temperature 120(2)
_cell_measurement_theta_max 26.37
_cell_measurement_theta_min 1.00
_cell_volume 1471.5(3)
_computing_cell_refinement 'DENZO (Otwinowski & Minor, 1997) and COLLECT (Hooft, 1998)'
_computing_data_collection 'COLLECT (Hooft, 1998)'
_computing_data_reduction 'DENZO (Otwinowski & Minor, 1997) and COLLECT (Hooft, 1998)'
_computing_molecular_graphics 'ORTEP-3 for Windows(Farrugia, 1997) and DIAMOND (Brandenburg, 2006)'
_computing_publication_material 'publCIF (Westrip, 2010)'
_computing_structure_refinement 'SHELXL97 (Sheldrick, 2008)'
_computing_structure_solution 'SHELXS97 (Sheldrick, 2008)'
_diffrn_ambient_temperature 120(2)
_diffrn_detector_area_resol_mean 9.091
_diffrn_measured_fraction_theta_full 0.997
_diffrn_measured_fraction_theta_max 0.997
_diffrn_measurement_device_type 'Bruker--Nonius Roper CCD camera on \k-goniostat'
_diffrn_measurement_method '\f & \w scans'
_diffrn_radiation_monochromator graphite
_diffrn_radiation_source 'Bruker-Nonius FR591 rotating anode'
_diffrn_radiation_type MoK\a
_diffrn_radiation_wavelength 0.71073
_diffrn_reflns_av_R_equivalents 0.1381
_diffrn_reflns_av_sigmaI/netI 0.1262
_diffrn_reflns_limit_h_max 21
_diffrn_reflns_limit_h_min -21
_diffrn_reflns_limit_k_max 7
_diffrn_reflns_limit_k_min -7
_diffrn_reflns_limit_l_max 16
_diffrn_reflns_limit_l_min -16
_diffrn_reflns_number 9375
_diffrn_reflns_theta_full 24.99
_diffrn_reflns_theta_max 24.99
_diffrn_reflns_theta_min 3.43
_diffrn_standards_decay_% 0
_diffrn_standards_number 0
_exptl_absorpt_coefficient_mu 0.402
_exptl_absorpt_correction_T_max 1.0000
_exptl_absorpt_correction_T_min 0.639273
_exptl_absorpt_correction_type multi-scan
_exptl_absorpt_process_details '(SADABS; Sheldrick, 2007)'
_exptl_crystal_colour colourless
_exptl_crystal_density_diffrn 1.484
_exptl_crystal_density_method 'not measured'
_exptl_crystal_description plate
_exptl_crystal_F_000 680
_exptl_crystal_size_max 0.25
_exptl_crystal_size_mid 0.15
_exptl_crystal_size_min 0.03
_refine_diff_density_max 0.217
_refine_diff_density_min -0.420
_refine_ls_extinction_method none
_refine_ls_goodness_of_fit_ref 0.989
_refine_ls_hydrogen_treatment mixed
_refine_ls_matrix_type full
_refine_ls_number_parameters 191
_refine_ls_number_reflns 2591
_refine_ls_number_restraints 2
_refine_ls_restrained_S_all 0.988
_refine_ls_R_factor_all 0.2010
_refine_ls_R_factor_gt 0.0792
_refine_ls_shift/su_max 0.000
_refine_ls_shift/su_mean 0.000
_refine_ls_structure_factor_coef Fsqd
_refine_ls_weighting_details 'calc w=1/[\s^2^(Fo^2^)+(0.0880P)^2^+1.3236P] where P=(Fo^2^+2Fc^2^)/3'
_refine_ls_weighting_scheme calc
_refine_ls_wR_factor_gt 0.1669
_refine_ls_wR_factor_ref 0.2173
_reflns_number_gt 1106
_reflns_number_total 2591
_reflns_threshold_expression I>2\s(I)
_cod_data_source_file xu5563.cif
_cod_data_source_block I
_cod_original_sg_symbol_H-M 'P 21/c'
_cod_database_code 2235689
_cod_database_fobs_code 2235689

loop_
_symmetry_equiv_pos_as_xyz
'x, y, z'
'-x, y+1/2, -z+1/2'
'-x, -y, -z'
'x, -y-1/2, z-1/2'

loop_
_atom_site_type_symbol
_atom_site_label
_atom_site_fract_x
_atom_site_fract_y
_atom_site_fract_z
_atom_site_U_iso_or_equiv
_atom_site_adp_type
_atom_site_calc_flag
_atom_site_refinement_flags
_atom_site_occupancy
_atom_site_symmetry_multiplicity
_atom_site_disorder_assembly
_atom_site_disorder_group
S S1 0.12641(12) 0.5151(2) 0.60112(15) 0.0763(7) Uani d . 1 1 A .
N N1 0.0697(3) 0.2115(6) 0.7026(4) 0.0512(13) Uani d . 1 1 . .
N N3 0.2209(3) -0.3570(7) 0.8955(4) 0.0739(18) Uani d . 1 1 . .
N N4 0.0959(3) -0.3191(7) 0.8940(4) 0.0549(14) Uani d D 1 1 A .
H H4N 0.0473(11) -0.288(8) 0.869(4) 0.066 Uiso d D 1 1 . .
C C1 0.0829(3) 0.0361(8) 0.7610(4) 0.0462(14) Uani d . 1 1 . .
H H1 0.0394 -0.0312 0.7777 0.055 Uiso calc R 1 1 . .
C C2 0.1545(3) -0.0563(7) 0.7995(4) 0.0464(15) Uani d . 1 1 . .
C C3 0.2210(3) 0.0395(8) 0.7765(5) 0.0601(18) Uani d . 1 1 . .
C C4 0.2088(4) 0.2238(8) 0.7136(5) 0.0592(18) Uani d . 1 1 . .
C C5 0.2606(4) 0.3478(10) 0.6675(6) 0.081(2) Uani d . 1 1 . .
H H5 0.3144 0.3211 0.6777 0.097 Uiso calc R 1 1 A .
C C6 0.2236(5) 0.5055(10) 0.6084(6) 0.087(2) Uani d . 1 1 A .
H H6 0.2493 0.6035 0.5736 0.104 Uiso calc R 1 1 . .
C C7 0.1334(4) 0.2970(8) 0.6822(5) 0.0526(16) Uani d . 1 1 . .
Cl Cl1 0.6039(3) 0.3366(8) 0.9082(4) 0.0739(13) Uani d P 0.50 1 A 1
N N2 0.2952(7) -0.067(3) 0.8204(17) 0.074(3) Uani d PD 0.50 1 A 1
H H2N 0.292(7) -0.200(8) 0.842(9) 0.089 Uiso d PD 0.50 1 B 1
C C8 0.3602(3) 0.0556(17) 0.8170(11) 0.066(3) Uani d PG 0.50 1 A 1
C C9 0.3724(3) 0.2610(16) 0.8574(12) 0.083(3) Uani d PG 0.50 1 A 1
H H9 0.3297 0.3483 0.8629 0.099 Uiso calc PR 0.50 1 A 1
C C10 0.4470(3) 0.3387(12) 0.8896(11) 0.093(3) Uani d PG 0.50 1 A 1
H H10 0.4554 0.4790 0.9172 0.111 Uiso calc PR 0.50 1 A 1
C C11 0.5095(3) 0.2109(10) 0.8815(5) 0.100(3) Uani d PG 0.50 1 A 1
C C12 0.4973(4) 0.0056(14) 0.8411(8) 0.095(4) Uani d PG 0.50 1 A 1
H H12 0.5400 -0.0817 0.8356 0.113 Uiso calc PR 0.50 1 A 1
C C13 0.4227(4) -0.0721(16) 0.8089(10) 0.071(4) Uani d PG 0.50 1 A 1
H H13 0.4143 -0.2124 0.7813 0.085 Uiso calc PR 0.50 1 A 1
Cl Cl1' 0.6109(3) 0.2495(8) 0.9508(4) 0.0739(13) Uani d PG 0.50 1 A 2
N N2' 0.2871(4) -0.045(2) 0.8004(14) 0.074(3) Uani d PG 0.50 1 A 2
H H2N' 0.2828 -0.1058 0.8574 0.089 Uiso d PG 0.50 1 A 2
C C8' 0.3706(3) 0.0220(11) 0.8521(6) 0.066(3) Uani d PG 0.50 1 A 2
C C9' 0.3835(4) 0.2370(11) 0.8780(8) 0.083(3) Uani d PG 0.50 1 A 2
H H9' 0.3412 0.3287 0.8805 0.099 Uiso calc PR 0.50 1 A 2
C C10' 0.4582(4) 0.3178(14) 0.9004(9) 0.093(3) Uani d PG 0.50 1 A 2
H H10' 0.4670 0.4647 0.9181 0.111 Uiso calc PR 0.50 1 A 2
C C11' 0.5200(4) 0.1836(17) 0.8968(9) 0.100(3) Uani d PG 0.50 1 A 2
C C12' 0.5071(3) -0.0313(16) 0.8709(9) 0.095(4) Uani d PG 0.50 1 A 2
H H12' 0.5494 -0.1230 0.8685 0.113 Uiso calc PR 0.50 1 A 2
C C13' 0.4325(3) -0.1121(14) 0.8486(7) 0.071(4) Uani d PG 0.50 1 A 2
H H13' 0.4237 -0.2590 0.8309 0.085 Uiso calc PR 0.50 1 A 2
C C14 0.1587(2) -0.2514(6) 0.8627(3) 0.0494(15) Uani d G 1 1 . .
C C15 0.2003(2) -0.5287(6) 0.9594(4) 0.079(2) Uani d G 1 1 . .
H H15A 0.2272 -0.5067 1.0304 0.094 Uiso calc R 1 1 A .
H H15B 0.2153 -0.6706 0.9371 0.094 Uiso calc R 1 1 . .
C C16 0.1138(3) -0.5183(6) 0.9492(3) 0.0678(19) Uani d G 1 1 A .
H H16A 0.0875 -0.6421 0.9108 0.081 Uiso calc R 1 1 . .
H H16B 0.1000 -0.5117 1.0157 0.081 Uiso calc R 1 1 . .

loop_
_atom_site_aniso_label
_atom_site_aniso_U_11
_atom_site_aniso_U_22
_atom_site_aniso_U_33
_atom_site_aniso_U_12
_atom_site_aniso_U_13
_atom_site_aniso_U_23
S1 0.1145(17) 0.0388(9) 0.0898(14) 0.0007(9) 0.0533(12) 0.0066(8)
N1 0.051(3) 0.038(3) 0.068(4) 0.004(2) 0.020(3) 0.007(2)
N3 0.048(3) 0.035(3) 0.121(5) -0.001(2) -0.019(3) 0.006(3)
N4 0.051(3) 0.048(3) 0.060(4) 0.000(3) 0.000(3) 0.011(2)
C1 0.037(4) 0.043(3) 0.059(4) -0.007(3) 0.012(3) -0.004(3)
C2 0.037(4) 0.032(3) 0.066(4) -0.002(2) 0.003(3) -0.002(3)
C3 0.035(4) 0.033(3) 0.113(6) -0.002(3) 0.018(4) -0.016(3)
C4 0.055(4) 0.031(3) 0.100(5) -0.007(3) 0.034(4) -0.013(3)
C5 0.082(5) 0.050(4) 0.129(7) -0.024(4) 0.061(5) -0.024(4)
C6 0.129(7) 0.041(4) 0.113(6) -0.019(4) 0.077(5) -0.011(4)
C7 0.060(4) 0.032(3) 0.071(5) 0.002(3) 0.027(3) -0.005(3)
Cl1 0.0423(14) 0.087(4) 0.094(4) -0.012(2) 0.019(2) -0.012(2)
N2 0.031(4) 0.041(4) 0.144(8) 0.002(3) 0.004(4) -0.005(4)
C8 0.022(4) 0.043(4) 0.126(11) 0.008(3) -0.004(5) -0.012(5)
C9 0.036(4) 0.048(4) 0.166(9) -0.002(3) 0.028(5) -0.035(5)
C10 0.038(5) 0.083(5) 0.162(8) -0.011(4) 0.029(5) -0.061(5)
C11 0.034(5) 0.112(6) 0.154(8) -0.021(5) 0.022(5) -0.075(6)
C12 0.022(4) 0.102(7) 0.147(11) 0.013(4) -0.009(5) -0.057(7)
C13 0.040(5) 0.059(5) 0.097(12) 0.020(4) -0.020(6) -0.024(7)
Cl1' 0.0423(14) 0.087(4) 0.094(4) -0.012(2) 0.019(2) -0.012(2)
N2' 0.031(4) 0.041(4) 0.144(8) 0.002(3) 0.004(4) -0.005(4)
C8' 0.022(4) 0.043(4) 0.126(11) 0.008(3) -0.004(5) -0.012(5)
C9' 0.036(4) 0.048(4) 0.166(9) -0.002(3) 0.028(5) -0.035(5)
C10' 0.038(5) 0.083(5) 0.162(8) -0.011(4) 0.029(5) -0.061(5)
C11' 0.034(5) 0.112(6) 0.154(8) -0.021(5) 0.022(5) -0.075(6)
C12' 0.022(4) 0.102(7) 0.147(11) 0.013(4) -0.009(5) -0.057(7)
C13' 0.040(5) 0.059(5) 0.097(12) 0.020(4) -0.020(6) -0.024(7)
C14 0.045(4) 0.035(3) 0.061(4) -0.009(3) -0.003(3) -0.011(3)
C15 0.091(6) 0.042(4) 0.082(5) 0.002(3) -0.026(4) -0.001(3)
C16 0.077(5) 0.044(3) 0.068(5) -0.007(3) -0.015(4) 0.010(3)

loop_
_atom_type_symbol
_atom_type_description
_atom_type_scat_dispersion_real
_atom_type_scat_dispersion_imag
_atom_type_scat_source
C C 0.0033 0.0016 'International Tables Vol C Tables 4.2.6.8 and 6.1.1.4'
H H 0.0000 0.0000 'International Tables Vol C Tables 4.2.6.8 and 6.1.1.4'
N N 0.0061 0.0033 'International Tables Vol C Tables 4.2.6.8 and 6.1.1.4'
S S 0.1246 0.1234 'International Tables Vol C Tables 4.2.6.8 and 6.1.1.4'
Cl Cl 0.1484 0.1585 'International Tables Vol C Tables 4.2.6.8 and 6.1.1.4'

loop_
_geom_angle_atom_site_label_1
_geom_angle_atom_site_label_2
_geom_angle_atom_site_label_3
_geom_angle
C6 S1 C7 90.3(3)
C7 N1 C1 113.7(5)
C14 N3 C15 105.7(4)
C14 N4 C16 109.2(4)
C14 N4 H4N 128(4)
C16 N4 H4N 119(4)
N1 C1 C2 126.0(5)
N1 C1 H1 117.0
C2 C1 H1 117.0
C1 C2 C3 118.8(5)
C1 C2 C14 118.9(5)
C3 C2 C14 122.3(5)
N2' C3 C4 120.3(8)
N2' C3 C2 122.7(8)
C4 C3 C2 116.6(5)
C4 C3 N2 127.6(8)
C2 C3 N2 115.8(8)
C7 C4 C3 117.4(5)
C7 C4 C5 110.8(6)
C3 C4 C5 131.6(6)
C6 C5 C4 111.9(7)
C6 C5 H5 124.0
C4 C5 H5 124.0
C5 C6 S1 114.6(5)
C5 C6 H6 122.7
S1 C6 H6 122.7
N1 C7 C4 127.6(5)
N1 C7 S1 119.9(5)
C4 C7 S1 112.4(4)
C8 N2 C3 114.5(16)
C8 N2 H2N 129(8)
C3 N2 H2N 116(8)
C3 N2 H2N' 93.2
C9 C8 C13 120.0
C9 C8 N2 123.2(15)
C13 C8 N2 111.9(13)
C10 C9 C8 120.0
C10 C9 H9 120.0
C8 C9 H9 120.0
C11 C10 C9 120.0
C11 C10 H10 120.0
C9 C10 H10 120.0
C10 C11 C12 120.0
C10 C11 Cl1 117.2(4)
C12 C11 Cl1 122.2(4)
C13 C12 C11 120.0
C13 C12 H12 120.0
C11 C12 H12 120.0
C12 C13 C8 120.0
C12 C13 H13 120.0
C8 C13 H13 120.0
C3 N2' C8' 138.2(13)
C3 N2' H2N 118(6)
C8' N2' H2N 92(6)
C3 N2' H2N' 98.6
C8' N2' H2N' 88.6
C9' C8' C13' 120.0
C9' C8' N2' 117.5(7)
C13' C8' N2' 120.4(8)
C8' C9' C10' 120.0
C8' C9' H9' 120.0
C10' C9' H9' 120.0
C11' C10' C9' 120.0
C11' C10' H10' 120.0
C9' C10' H10' 120.0
C10' C11' C12' 120.0
C10' C11' Cl1' 122.2(6)
C12' C11' Cl1' 115.9(6)
C13' C12' C11' 120.0
C13' C12' H12' 120.0
C11' C12' H12' 120.0
C12' C13' C8' 120.0
C12' C13' H13' 120.0
C8' C13' H13' 120.0
N3 C14 N4 116.2(4)
N3 C14 C2 123.6(4)
N4 C14 C2 120.1(4)
N3 C15 C16 107.1(2)
N3 C15 H15A 110.3
C16 C15 H15A 110.3
N3 C15 H15B 110.3
C16 C15 H15B 110.3
H15A C15 H15B 108.6
N4 C16 C15 100.8(2)
N4 C16 H16A 111.6
C15 C16 H16A 111.6
N4 C16 H16B 111.6
C15 C16 H16B 111.6
H16A C16 H16B 109.4

loop_
_geom_bond_atom_site_label_1
_geom_bond_atom_site_label_2
_geom_bond_distance
S1 C6 1.710(8)
S1 C7 1.738(6)
N1 C7 1.336(7)
N1 C1 1.341(6)
N3 C14 1.281(6)
N3 C15 1.474(6)
N4 C14 1.348(6)
N4 C16 1.449(6)
N4 H4N 0.877(10)
C1 C2 1.390(7)
C1 H1 0.9500
C2 C3 1.421(8)
C2 C14 1.481(6)
C3 N2' 1.263(12)
C3 C4 1.420(8)
C3 N2 1.479(16)
C4 C7 1.391(8)
C4 C5 1.447(8)
C5 C6 1.347(10)
C5 H5 0.9500
C6 H6 0.9500
Cl1 C11 1.815(9)
N2 C8 1.394(17)
N2 H2N 0.880(10)
C8 C9 1.3900
C8 C13 1.3900
C9 C10 1.3900
C9 H9 0.9500
C10 C11 1.3900
C10 H10 0.9500
C11 C12 1.3900
C12 C13 1.3900
C12 H12 0.9500
C13 H13 0.9500
Cl1' C11' 1.674(10)
N2' C8' 1.556(10)
N2' H2N' 0.880(10)
C8' C9' 1.3900
C8' C13' 1.3900
C9' C10' 1.3900
C9' H9' 0.9500
C10' C11' 1.3900
C10' H10' 0.9500
C11' C12' 1.3900
C12' C13' 1.3900
C12' H12' 0.9500
C13' H13' 0.9500
C15 C16 1.5151
C15 H15A 0.9900
C15 H15B 0.9900
C16 H16A 0.9900
C16 H16B 0.9900

loop_
_geom_hbond_atom_site_label_D
_geom_hbond_atom_site_label_H
_geom_hbond_atom_site_label_A
_geom_hbond_site_symmetry_A
_geom_hbond_distance_DH
_geom_hbond_distance_HA
_geom_hbond_distance_DA
_geom_hbond_angle_DHA
N2 H2n N3 . 0.88(10) 1.87(11) 2.578(18) 136(10)
N2' H2n' N3 . 0.88(10) 2.04(11) 2.740(15) 135(7)
N4 H4n N1 2_546 0.88(3) 2.10(3) 2.956(8) 167(5)
C6 H6 Cl1' 2_656 0.95 2.74 3.559(10) 146

loop_
_geom_torsion_atom_site_label_1
_geom_torsion_atom_site_label_2
_geom_torsion_atom_site_label_3
_geom_torsion_atom_site_label_4
_geom_torsion
C7 N1 C1 C2 0.1(8)
N1 C1 C2 C3 0.1(8)
N1 C1 C2 C14 -179.7(5)
C1 C2 C3 N2' -173.2(10)
C14 C2 C3 N2' 6.6(13)
C1 C2 C3 C4 -0.9(8)
C14 C2 C3 C4 178.9(5)
C1 C2 C3 N2 179.7(10)
C14 C2 C3 N2 -0.5(11)
N2' C3 C4 C7 174.0(10)
C2 C3 C4 C7 1.5(8)
N2 C3 C4 C7 -179.2(11)
N2' C3 C4 C5 -0.7(13)
C2 C3 C4 C5 -173.2(6)
N2 C3 C4 C5 6.1(15)
C7 C4 C5 C6 1.7(8)
C3 C4 C5 C6 176.6(6)
C4 C5 C6 S1 -1.2(8)
C7 S1 C6 C5 0.4(5)
C1 N1 C7 C4 0.6(8)
C1 N1 C7 S1 176.0(4)
C3 C4 C7 N1 -1.5(9)
C5 C4 C7 N1 174.3(6)
C3 C4 C7 S1 -177.2(4)
C5 C4 C7 S1 -1.4(6)
C6 S1 C7 N1 -175.4(5)
C6 S1 C7 C4 0.6(5)
N2' C3 N2 C8 55(5)
C4 C3 N2 C8 15(3)
C2 C3 N2 C8 -165.7(17)
C3 N2 C8 C9 55(2)
C3 N2 C8 C13 -149.3(11)
C13 C8 C9 C10 0.0
N2 C8 C9 C10 153.3(17)
C8 C9 C10 C11 0.0
C9 C10 C11 C12 0.0
C9 C10 C11 Cl1 171.4(3)
C10 C11 C12 C13 0.0
Cl1 C11 C12 C13 -170.9(3)
C11 C12 C13 C8 0.0
C9 C8 C13 C12 0.0
N2 C8 C13 C12 -156.1(17)
C4 C3 N2' C8' 57(3)
C2 C3 N2' C8' -131.2(19)
N2 C3 N2' C8' -87(7)
C3 N2' C8' C9' -4(3)
C3 N2' C8' C13' -168.0(18)
C13' C8' C9' C10' 0.0
N2' C8' C9' C10' -163.7(10)
C8' C9' C10' C11' 0.0
C9' C10' C11' C12' 0.0
C9' C10' C11' Cl1' -163.6(6)
C10' C11' C12' C13' 0.0
Cl1' C11' C12' C13' 164.6(6)
C11' C12' C13' C8' 0.0
C9' C8' C13' C12' 0.0
N2' C8' C13' C12' 163.2(9)
C15 N3 C14 N4 0.7(6)
C15 N3 C14 C2 176.6(5)
C16 N4 C14 N3 -7.2(7)
C16 N4 C14 C2 176.7(4)
C1 C2 C14 N3 174.8(5)
C3 C2 C14 N3 -5.0(8)
C1 C2 C14 N4 -9.4(8)
C3 C2 C14 N4 170.8(5)
C14 N3 C15 C16 5.8(4)
C14 N4 C16 C15 9.7(5)
N3 C15 C16 N4 -9.2(4)
